data_1568892
loop_
_publ_author_name
'Pham, Quoc Hoang'
'Tague, Andrew J.'
'Richardson, Christopher'
'Gardiner, Michael G.'
'Pyne, Stephen G.'
'Hyland, Christopher J. T.'

_publ_section_title
;
 Palladium-catalysed enantio- and regioselective (3 + 2) cycloaddition
 reactions of sulfamidate imine-derived 1-azadienes towards spirocyclic
 cyclopentanes.
;
_journal_issue 18
_journal_name_full 'Chemical science'
_journal_page_first 4893
_journal_page_last 4900
_journal_paper_doi 10.1039/d3sc01510f
_journal_volume 14
_journal_year 2023
_chemical_absolute_configuration ad
_chemical_formula_moiety '0.571(C H2 Cl2), C0.257 H1.03 Cl0.515, C35 H28 F6 N2 O9 S2'
_chemical_formula_sum 'C36.5 H31 Cl3 F6 N2 O9 S2'
_chemical_formula_weight 926.10
_space_group_crystal_system orthorhombic
_space_group_IT_number 18
_space_group_name_Hall 'P 2 2ab'
_space_group_name_H-M_alt 'P 21 21 2'
_atom_sites_solution_hydrogens geom
_audit_creation_date 2022-11-02
_audit_creation_method
;
Olex2 1.5
(compiled 2022.04.07 svn.rca3783a0 for OlexSys, GUI svn.r6498)
;
_audit_update_record
;
2022-12-05 deposited with the CCDC.	2023-03-24 downloaded from the CCDC.
;
_cell_angle_alpha 90
_cell_angle_beta 90
_cell_angle_gamma 90
_cell_formula_units_Z 4
_cell_length_a 10.4362(4)
_cell_length_b 22.4430(8)
_cell_length_c 18.2762(7)
_cell_measurement_reflns_used 13956
_cell_measurement_temperature 230.00(10)
_cell_measurement_theta_max 20.6770
_cell_measurement_theta_min 2.6670
_cell_volume 4280.6(3)
_computing_cell_refinement 'CrysAlisPro 1.171.40.35a (Rigaku OD, 2018)'
_computing_data_collection 'CrysAlisPro 1.171.40.35a (Rigaku OD, 2018)'
_computing_data_reduction 'CrysAlisPro 1.171.40.35a (Rigaku OD, 2018)'
_computing_molecular_graphics 'Olex2 1.5 (Dolomanov et al., 2009)'
_computing_publication_material 'Olex2 1.5 (Dolomanov et al., 2009)'
_computing_structure_refinement 'SHELXL 2019/2 (Sheldrick, 2015)'
_diffrn_ambient_environment N~2~
_diffrn_ambient_temperature 230.00(10)
_diffrn_detector 'CCD plate'
_diffrn_detector_area_resol_mean 8.1297
_diffrn_detector_type EosS2
_diffrn_measured_fraction_theta_full 0.998
_diffrn_measured_fraction_theta_max 0.998
_diffrn_measurement_details
;
List of Runs (angles in degrees, time in seconds):

  # Type    Start    End  Width  t~exp~   \w     \q     \k     \f   Frames
#--------------------------------------------------------------------------
  1  \w      5.00  89.00   1.00   15.00    --   21.96  57.00 -30.00   84
  2  \w      5.00  89.00   1.00   15.00    --   21.96  57.00 150.00   84
  3  \w    -47.00  41.00   1.00   15.00    --   21.96 -38.00 150.00   88
  4  \w    -45.00  39.00   1.00   15.00    --   21.96 -57.00   0.00   84
  5  \w      5.00  89.00   1.00   15.00    --   21.96  57.00  60.00   84
  6  \w    -45.00  39.00   1.00   15.00    --   21.96 -57.00  90.00   84
  7  \w      5.00  89.00   1.00   15.00    --   21.96  57.00 -90.00   84
  8  \w    -15.00  61.00   1.00   15.00    --   21.96 -99.00 -60.00   76
  9  \w     -7.00  93.00   1.00   15.00    --   21.96  19.00 150.00  100
 10  \w    -42.00   4.00   1.00   15.00    --  -22.74 -77.00 150.00   46
 11  \w    -71.00 -19.00   1.00   15.00    --  -22.74 115.00 104.16   52
 12  \w    -77.00 -28.00   1.00   15.00    --  -22.74 126.00 -18.92   49
 13  \w    -45.00  39.00   1.00   15.00    --   21.96 -57.00  30.00   84
 14  \w    -47.00  41.00   1.00   15.00    --   21.96 -38.00 -30.00   88
 15  \w    -66.00 -23.00   1.00   15.00    --  -22.74 106.00-127.89   43
;
_diffrn_measurement_device 'four-circle diffractometer'
_diffrn_measurement_device_type 'SuperNova, Dual, Cu at home/near, EosS2'
_diffrn_measurement_method '\w scans'
_diffrn_orient_matrix_type 'CrysAlisPro convention (1999,Acta A55,543-557)'
_diffrn_orient_matrix_UB_11 0.0005312000
_diffrn_orient_matrix_UB_12 0.0131592000
_diffrn_orient_matrix_UB_13 -0.0352871000
_diffrn_orient_matrix_UB_21 0.0289949000
_diffrn_orient_matrix_UB_22 -0.0260320000
_diffrn_orient_matrix_UB_23 -0.0144984000
_diffrn_orient_matrix_UB_31 -0.0614631000
_diffrn_orient_matrix_UB_32 -0.0121693000
_diffrn_orient_matrix_UB_33 -0.0071358000
_diffrn_radiation_monochromator mirror
_diffrn_radiation_probe x-ray
_diffrn_radiation_type 'Mo K\a'
_diffrn_radiation_wavelength 0.71073
_diffrn_reflns_av_R_equivalents 0.0570
_diffrn_reflns_av_unetI/netI 0.0303
_diffrn_reflns_Laue_measured_fraction_full 0.998
_diffrn_reflns_Laue_measured_fraction_max 0.998
_diffrn_reflns_limit_h_max 12
_diffrn_reflns_limit_h_min -12
_diffrn_reflns_limit_k_max 27
_diffrn_reflns_limit_k_min -27
_diffrn_reflns_limit_l_max 22
_diffrn_reflns_limit_l_min -22
_diffrn_reflns_number 88507
_diffrn_reflns_point_group_measured_fraction_full 0.999
_diffrn_reflns_point_group_measured_fraction_max 0.999
_diffrn_reflns_theta_full 25.242
_diffrn_reflns_theta_max 25.348
_diffrn_reflns_theta_min 2.247
_diffrn_source 'micro-focus sealed X-ray tube'
_diffrn_source_type 'SuperNova (Mo) X-ray Source'
_exptl_absorpt_coefficient_mu 0.390
_exptl_absorpt_correction_T_max 1.00000
_exptl_absorpt_correction_T_min 0.92955
_exptl_absorpt_correction_type multi-scan
_exptl_absorpt_process_details
;
CrysAlisPro 1.171.40.35a (Rigaku Oxford Diffraction, 2018)
Empirical absorption correction using spherical harmonics,
 implemented in SCALE3 ABSPACK scaling algorithm.
;
_exptl_crystal_colour colourless
_exptl_crystal_colour_primary colourless
_exptl_crystal_density_diffrn 1.437
_exptl_crystal_description prism
_exptl_crystal_F_000 1892
_exptl_crystal_size_max 0.209
_exptl_crystal_size_mid 0.196
_exptl_crystal_size_min 0.155
_refine_diff_density_max 0.344
_refine_diff_density_min -0.267
_refine_diff_density_rms 0.052
_refine_ls_abs_structure_details
;
 Flack x determined using 1937 quotients [(I+)-(I-)]/[(I+)+(I-)]
 (Parsons, Flack and Wagner, Acta Cryst. B69 (2013) 249-259).
;
_refine_ls_abs_structure_Flack 0.00(3)
_refine_ls_extinction_method none
_refine_ls_goodness_of_fit_ref 1.032
_refine_ls_hydrogen_treatment constr
_refine_ls_matrix_type full
_refine_ls_number_parameters 747
_refine_ls_number_reflns 7833
_refine_ls_number_restraints 1034
_refine_ls_restrained_S_all 1.031
_refine_ls_R_factor_all 0.0876
_refine_ls_R_factor_gt 0.0636
_refine_ls_shift/su_max 0.000
_refine_ls_shift/su_mean 0.000
_refine_ls_structure_factor_coef Fsqd
_refine_ls_weighting_details 'w=1/[\s^2^(Fo^2^)+(0.1190P)^2^+0.5405P] where P=(Fo^2^+2Fc^2^)/3'
_refine_ls_weighting_scheme calc
_refine_ls_wR_factor_gt 0.1717
_refine_ls_wR_factor_ref 0.1937
_reflns_Friedel_coverage 0.789
_reflns_Friedel_fraction_full 1.000
_reflns_Friedel_fraction_max 1.000
_reflns_number_gt 5572
_reflns_number_total 7833
_reflns_threshold_expression 'I > 2\s(I)'
_cod_data_source_file d3sc01510f2.cif
_cod_data_source_block chuow230kscaled
_cod_depositor_comments 'Adding full bibliography for 1568892.cif.'
_cod_original_cell_volume 4280.7(3)
_cod_original_formula_sum 'C36.50 H31 Cl3 F6 N2 O9 S2'
_cod_database_code 1568892
_shelx_shelxl_version_number 2019/2
_chemical_oxdiff_formula C36.5H31Cl3O9N2S2F6
_shelx_space_group_comment
;
The symmetry employed for this shelxl refinement is uniquely defined
by the following loop, which should always be used as a source of
symmetry information in preference to the above space-group names.
They are only intended as comments.
;
_olex2_refinement_description
;
1. Fixed Uiso
 At 1.2 times of:
  All C(H) groups, {H9A,H9B,H9C} of C9, All C(H,H) groups
 At 1.5 times of:
  {H22G,H22H,H22I} of C22C, {H22D,H22E,H22F} of C22B, {H22A,H22B,H22C} of C22A
2. Restrained distances
 C22B-C21B
 1.51 with sigma of 0.02
 C21B-C20B = C21B-C23B = C19B-C18B
 1.39 with sigma of 0.02
 C20B-C19B = C18B-C24B = C24B-C23B
 1.38 with sigma of 0.02
 C5A-C4A = C8A-C7A = C7A-C6A
 1.37 with sigma of 0.02
 C5A-C6A
 1.38 with sigma of 0.02
 C4A-C3A = C3A-C8A
 1.36 with sigma of 0.02
 C13C-C12C = C12C-C17C
 1.36 with sigma of 0.02
 N2C-C11C
 1.35 with sigma of 0.02
 C14C-C15C
 1.38 with sigma of 0.02
 C14C-C13C = C17C-C16C = C16C-C15C
 1.37 with sigma of 0.02
 C11C-C10C
 1.38 with sigma of 0.02
 C21C-C20C = C21C-C23C = C19C-C18C
 1.39 with sigma of 0.02
 C22C-C21C
 1.51 with sigma of 0.02
 C20C-C19C = C18C-C24C = C24C-C23C
 1.38 with sigma of 0.02
 C5B-C4B = C8B-C7B = C7B-C6B
 1.37 with sigma of 0.02
 C4B-C3B = C3B-C8B
 1.36 with sigma of 0.02
 C5B-C6B
 1.38 with sigma of 0.02
 C21B-C19B
 2.42 with sigma of 0.04
 N2C-C10C
 2.21 with sigma of 0.04
 C20B-C18B
 2.39 with sigma of 0.04
 C21B-C24B
 2.41 with sigma of 0.04
 C5A-C3A = C3A-C7A = C8A-C6A
 2.37 with sigma of 0.04
 C19B-C24B = C18B-C23B
 2.4 with sigma of 0.04
 C22B-C20B = C22B-C23B
 2.52 with sigma of 0.04
 C4A-C8A
 2.36 with sigma of 0.04
 C5A-C7A
 2.38 with sigma of 0.04
 C14C-C12C = C12C-C16C = C17C-C15C
 2.37 with sigma of 0.04
 C14C-C16C
 2.38 with sigma of 0.04
 C13C-C17C
 2.36 with sigma of 0.04
 C22C-C20C = C22C-C23C
 2.52 with sigma of 0.04
 C20C-C18C
 2.39 with sigma of 0.04
 C21C-C24C
 2.41 with sigma of 0.04
 C19C-C24C = C18C-C23C
 2.4 with sigma of 0.04
 C21C-C19C
 2.42 with sigma of 0.04
 C5B-C7B
 2.38 with sigma of 0.04
 C4B-C8B
 2.36 with sigma of 0.04
 C5B-C3B = C3B-C7B = C8B-C6B
 2.37 with sigma of 0.04
 C14C-C15C \\sim C15B-C14B
 with sigma of 0.02
 C17C-C15C \\sim C12B-C14B
 with sigma of 0.04
 C15B-H14B \\sim C15A-H14B
 with sigma of 0.04
 C13C-C15C \\sim C16B-C14B
 with sigma of 0.04
 H15B-C14B \\sim H15B-C14A
 with sigma of 0.04
 C16C-C15C \\sim C13B-C14B
 with sigma of 0.02
 C15B-C14B \\sim C15A-C14A
 with sigma of 0.02
 C13B-H14B \\sim C13A-H14B
 with sigma of 0.04
 C14C-C16C \\sim C15B-C13B
 with sigma of 0.04
 C9-C10C \\sim C9-C10B
 with sigma of 0.02
 C14C-C12C \\sim C15B-C17B
 with sigma of 0.04
 H13B-C14B \\sim H13B-C14A
 with sigma of 0.04
 C14C-C13C \\sim C15B-C16B
 with sigma of 0.02
 C12B-C14B \\sim C12A-C14A
 with sigma of 0.04
 C15B-C17B \\sim C15A-C17A
 with sigma of 0.04
 C15B-C13B \\sim C15A-C13A
 with sigma of 0.04
 C15B-H16B \\sim C15A-H16B
 with sigma of 0.04
 H15B-C16B \\sim H15B-C16A
 with sigma of 0.04
 C12B-S2B \\sim C12A-S2A
 with sigma of 0.04
 C15B-H15B \\sim C15A-H15B
 with sigma of 0.02
 C14B-C16B \\sim C14A-C16A
 with sigma of 0.04
 C15B-C16B \\sim C15A-C16A
 with sigma of 0.02
 C13B-C14B \\sim C13A-C14A
 with sigma of 0.02
 C14B-H14B \\sim C14A-H14B
 with sigma of 0.02
 C9-C11C \\sim C9-C11B
 with sigma of 0.04
 C9-C12C \\sim C9-C17B
 with sigma of 0.04
 N2B-O8B \\sim N2A-O8A
 with sigma of 0.04
 C9-C10B \\sim C9-C10A
 with sigma of 0.02
 C9-C17B \\sim C9-C17A
 with sigma of 0.04
 C18B-N2B \\sim C18A-N2A
 with sigma of 0.04
 C9-C11B \\sim C9-C11A
 with sigma of 0.04
 C19B-S2B \\sim C19A-S2A
 with sigma of 0.04
 O8B-S2B \\sim O8A-S2A
 with sigma of 0.02
 S2B-O9B \\sim S2A-O9A
 with sigma of 0.02
 N2B-C10B \\sim N2A-C10A
 with sigma of 0.04
 C18B-S2B \\sim C18A-S2A
 with sigma of 0.02
 N2B-C11B \\sim N2A-C11A
 with sigma of 0.02
 N2B-C12B \\sim N2A-C12A
 with sigma of 0.02
 N2B-S2B \\sim N2A-S2A
 with sigma of 0.02
 C24B-S2B \\sim C24A-S2A
 with sigma of 0.04
 N2B-H11B \\sim N2A-H11B
 with sigma of 0.04
 N2B-C17B \\sim N2A-C17A
 with sigma of 0.04
 C21B-C20B \\sim C20B-C19B \\sim C19B-C18B \\sim C18B-C24B \\sim C24B-C23B
\\sim C23B-C21B
 with sigma of 0.02
 N2B-C13B \\sim N2A-C13A
 with sigma of 0.04
 N2B-O9B \\sim N2A-O9A
 with sigma of 0.04
 C11B-S2B \\sim C11A-S2A
 with sigma of 0.04
 C21B-C24B \\sim C21B-C19B \\sim C23B-C18B \\sim C20B-C23B \\sim C19B-C24B
\\sim C20B-C18B
 with sigma of 0.04
 C22B-C23B \\sim C22B-C20B
 with sigma of 0.04
 N2C-C17C \\sim N2B-C12B
 with sigma of 0.02
 N2C-C11C \\sim N2B-C11B
 with sigma of 0.02
 N2C-C12C \\sim N2B-C17B
 with sigma of 0.04
 C11C-C17C \\sim C11B-C12B
 with sigma of 0.04
 S2C-O8C \\sim S2B-O8B
 with sigma of 0.02
 S2C-C18B \\sim S2B-C18B
 with sigma of 0.02
 C10C-C17C \\sim C10B-C12B
 with sigma of 0.04
 C13C-C17C \\sim C16B-C12B
 with sigma of 0.04
 C18C-N2C \\sim C18C-N2B
 with sigma of 0.04
 O9C-S2C \\sim O9B-S2B
 with sigma of 0.02
 N2C-C10C \\sim N2B-C10B
 with sigma of 0.04
 N2C-C16C \\sim N2B-C13B
 with sigma of 0.04
 C11C-C12C \\sim C11B-C17B
 with sigma of 0.04
 C13C-C12C \\sim C16B-C17B
 with sigma of 0.02
 C10C-C13C \\sim C10B-C16B
 with sigma of 0.04
 C12C-C17C \\sim C17B-C12B
 with sigma of 0.02
 C17C-C16C \\sim C12B-C13B
 with sigma of 0.02
 S2C-C18C \\sim S2B-C18C
 with sigma of 0.02
 S2C-N2C \\sim S2B-N2B
 with sigma of 0.02
 C12C-C16C \\sim C17B-C13B
 with sigma of 0.04
 O9C-O8C \\sim O9B-O8B
 with sigma of 0.04
 O9C-C18B \\sim O9B-C18B
 with sigma of 0.04
 O9C-C18C \\sim O9B-C18C
 with sigma of 0.04
 O9C-N2C \\sim O9B-N2B
 with sigma of 0.04
 S2C-C11C \\sim S2B-C11B
 with sigma of 0.04
 S2C-C17C \\sim S2B-C12B
 with sigma of 0.04
 C11C-C10C \\sim C11B-C10B
 with sigma of 0.02
 C10C-C12C \\sim C10B-C17B
 with sigma of 0.02
 O8C-C18B \\sim O8B-C18B
 with sigma of 0.04
 O8C-C18C \\sim O8B-C18C
 with sigma of 0.04
 O8C-N2C \\sim O8B-N2B
 with sigma of 0.04
 C18B-N2C \\sim C18B-N2B
 with sigma of 0.04
 C21B-C24B \\sim C21A-C24A
 with sigma of 0.04
 C20B-C18B \\sim C20A-C18A
 with sigma of 0.04
 C18B-H24B \\sim C18A-H24B
 with sigma of 0.04
 C21B-H20B \\sim C21A-H20B
 with sigma of 0.04
 C22B-C21B \\sim C22A-C21A
 with sigma of 0.02
 C19B-C24B \\sim C19A-C24A
 with sigma of 0.04
 C22B-C23B \\sim C22A-C23A
 with sigma of 0.04
 C18B-O8B \\sim C18A-O8A
 with sigma of 0.04
 C21B-C19B \\sim C21A-C19A
 with sigma of 0.04
 C21B-H23B \\sim C21A-H23B
 with sigma of 0.04
 C24B-H23B \\sim C24A-H23B
 with sigma of 0.04
 C20B-H19B \\sim C20A-H19B
 with sigma of 0.04
 C20B-C23B \\sim C20A-C23A
 with sigma of 0.04
 H20B-C19B \\sim H20B-C19A
 with sigma of 0.04
 H19B-C18B \\sim H19B-C18A
 with sigma of 0.04
 C18B-C23B \\sim C18A-C23A
 with sigma of 0.04
 C5A-C4A \\sim C4A-C3A \\sim C3A-C8A \\sim C8A-C7A \\sim C7A-C6A \\sim C6A-C5A
 with sigma of 0.02
 C17B-C13B \\sim C17A-C13A
 with sigma of 0.04
 C10B-C12B \\sim C10A-C12A
 with sigma of 0.04
 H24B-C23B \\sim H24B-C23A
 with sigma of 0.04
 C21B-C20B \\sim C21A-C20A
 with sigma of 0.02
 C21B-C23B \\sim C21A-C23A
 with sigma of 0.02
 C20B-H20B \\sim C20A-H20B
 with sigma of 0.02
 C22B-C20B \\sim C22A-C20A
 with sigma of 0.04
 C20B-C19B \\sim C20A-C19A
 with sigma of 0.02
 C11B-C17B \\sim C11A-C17A
 with sigma of 0.04
 C19B-H19B \\sim C19A-H19B
 with sigma of 0.02
 C5A-C7A \\sim C5A-C3A \\sim C7A-C3A \\sim C8A-C4A \\sim C8A-C6A \\sim C6A-C4A
 with sigma of 0.04
 C19B-C18B \\sim C19A-C18A
 with sigma of 0.02
 C10B-C16B \\sim C10A-C16A
 with sigma of 0.04
 C18B-C24B \\sim C18A-C24A
 with sigma of 0.02
 C24B-H24B \\sim C24A-H24B
 with sigma of 0.02
 C24B-C23B \\sim C24A-C23A
 with sigma of 0.02
 C17B-H16B \\sim C17A-H16B
 with sigma of 0.04
 C23B-H23B \\sim C23A-H23B
 with sigma of 0.02
 C12B-H13B \\sim C12A-H13B
 with sigma of 0.04
 C12B-C16B \\sim C12A-C16A
 with sigma of 0.04
 O8B-O9B \\sim O8A-O9A
 with sigma of 0.04
 C11B-H11B \\sim C11A-H11B
 with sigma of 0.02
 C11B-C10B \\sim C11A-C10A
 with sigma of 0.02
 C18B-O9B \\sim C18A-O9A
 with sigma of 0.04
 C10B-C17B \\sim C10A-C17A
 with sigma of 0.02
 C17B-C12B \\sim C17A-C12A
 with sigma of 0.02
 C17B-C16B \\sim C17A-C16A
 with sigma of 0.02
 C12B-C13B \\sim C12A-C13A
 with sigma of 0.02
 C13B-H13B \\sim C13A-H13B
 with sigma of 0.02
 C11B-C12B \\sim C11A-C12A
 with sigma of 0.04
 H11B-C10B \\sim H11B-C10A
 with sigma of 0.04
 C16B-H16B \\sim C16A-H16B
 with sigma of 0.02
 C14C-C13C \\sim C13C-C12C \\sim C12C-C17C \\sim C17C-C16C \\sim C16C-C15C
\\sim C15C-C14C
 with sigma of 0.02
 C14C-C16C \\sim C14C-C12C \\sim C16C-C12C \\sim C17C-C13C \\sim C17C-C15C
\\sim C15C-C13C
 with sigma of 0.04
 C21C-C20C \\sim C20C-C19C \\sim C19C-C18C \\sim C18C-C24C \\sim C24C-C23C
\\sim C23C-C21C
 with sigma of 0.02
 C21C-C24C \\sim C21C-C19C \\sim C23C-C18C \\sim C20C-C23C \\sim C19C-C24C
\\sim C20C-C18C
 with sigma of 0.04
 C22C-C23C \\sim C22C-C20C
 with sigma of 0.04
 C5B-C4B \\sim C4B-C3B \\sim C3B-C8B \\sim C8B-C7B \\sim C7B-C6B \\sim C6B-C5B
 with sigma of 0.02
 C5B-C7B \\sim C5B-C3B \\sim C7B-C3B \\sim C8B-C4B \\sim C8B-C6B \\sim C6B-C4B
 with sigma of 0.04
3. Restrained planarity
 C18B, C19B, C20B, C21B, C22B, C23B, C24B
 with sigma of 0.1
 C3A, C4A, C5A, C6A, C7A, C8A
 with sigma of 0.1
 N2C, C10C, C11C, C12C, C13C, C14C, C15C, C16C, C17C
 with sigma of 0.1
 C18C, C19C, C20C, C21C, C22C, C23C, C24C
 with sigma of 0.1
 C3B, C4B, C5B, C6B, C7B, C8B
 with sigma of 0.1
4. Uiso/Uaniso restraints and constraints
C18B \\sim C19B \\sim C20B \\sim C21B \\sim C22B \\sim C23B \\sim C24B: within
2A with sigma of 0.04 and sigma for terminal atoms of 0.08 within 2A
C3A \\sim C4A \\sim C5A \\sim C6A \\sim C7A \\sim C8A: within 2A with sigma of
0.04 and sigma for terminal atoms of 0.08 within 2A
N2C \\sim C10C \\sim C11C: within 2A with sigma of 0.04 and sigma for terminal
atoms of 0.08 within 2A
C12C \\sim C13C \\sim C14C \\sim C15C \\sim C16C \\sim C17C: within 2A with
sigma of 0.04 and sigma for terminal atoms of 0.08 within 2A
C18C \\sim C19C \\sim C20C \\sim C21C \\sim C22C \\sim C23C \\sim C24C: within
2A with sigma of 0.04 and sigma for terminal atoms of 0.08 within 2A
C3B \\sim C4B \\sim C5B \\sim C6B \\sim C7B \\sim C8B: within 2A with sigma of
0.04 and sigma for terminal atoms of 0.08 within 2A
Uanis(N2B) \\sim Ueq, Uanis(C11B) \\sim Ueq, Uanis(C10B) \\sim Ueq, Uanis(C15B)
\\sim Ueq, Uanis(C17B) \\sim Ueq, Uanis(C12B) \\sim Ueq, Uanis(C13B) \\sim Ueq,
Uanis(C14B) \\sim Ueq, Uanis(C16B) \\sim Ueq, Uanis(C22B) \\sim Ueq,
Uanis(C21B) \\sim Ueq, Uanis(C20B) \\sim Ueq, Uanis(C19B) \\sim Ueq,
Uanis(C18B) \\sim Ueq, Uanis(C24B) \\sim Ueq, Uanis(C23B) \\sim Ueq: with sigma
of 0.01 and sigma for terminal atoms of 0.01
5. Rigid body (RIGU) restrains
 C18B, C19B, C20B, C21B, C22B, C23B, C24B
 with sigma for 1-2 distances of 0.004 and sigma for 1-3 distances of 0.004
 C12C, C13C, C14C, C15C, C16C, C17C
 with sigma for 1-2 distances of 0.004 and sigma for 1-3 distances of 0.004
 C3A, C4A, C5A, C6A, C7A, C8A
 with sigma for 1-2 distances of 0.004 and sigma for 1-3 distances of 0.004
 N2C, C10C, C11C
 with sigma for 1-2 distances of 0.004 and sigma for 1-3 distances of 0.004
 C18C, C19C, C20C, C21C, C22C, C23C, C24C
 with sigma for 1-2 distances of 0.004 and sigma for 1-3 distances of 0.004
 C3B, C4B, C5B, C6B, C7B, C8B
 with sigma for 1-2 distances of 0.004 and sigma for 1-3 distances of 0.004
6. Others
 Sof(Cl1)=Sof(Cl2)=Sof(C36)=Sof(H36A)=Sof(H36B)=FVAR(1)
 Sof(C3A)=Sof(C4A)=Sof(H4A)=Sof(C5A)=Sof(H5A)=Sof(C6A)=Sof(H6A)=Sof(C7A)=
 Sof(H7A)=Sof(C8A)=Sof(H8A)=1-FVAR(2)
 Sof(C3B)=Sof(C4B)=Sof(H4B)=Sof(C5B)=Sof(H5B)=Sof(C6B)=Sof(H6B)=Sof(C7B)=
 Sof(H7B)=Sof(C8B)=Sof(H8B)=FVAR(2)
 Sof(C37)=0.5*FVAR(4)
 Sof(Cl3)=Sof(H37A)=Sof(H37B)=FVAR(3)
 Fixed Sof: S2A(0.25) S2B(0.5) S2C(0.25) O8A(0.25) O8B(0.5) O8C(0.25)
 O9A(0.25) O9B(0.5) O9C(0.25) N2A(0.25) N2B(0.5) N2C(0.25) H9A(0.25) H9B(0.5)
 H9C(0.25) C10A(0.25) C10B(0.5) C10C(0.25) C11A(0.25) H11A(0.25) C11B(0.5)
 H11B(0.5) C11C(0.25) H11C(0.25) C12A(0.25) C12B(0.5) C12C(0.25) C13A(0.25)
 H13A(0.25) C13B(0.5) H13B(0.5) C13C(0.25) H13C(0.25) C14A(0.25) H14A(0.25)
 C14B(0.5) H14B(0.5) C14C(0.25) H14C(0.25) C15A(0.25) H15A(0.25) C15B(0.5)
 H15B(0.5) C15C(0.25) H15C(0.25) C16A(0.25) H16A(0.25) C16B(0.5) H16B(0.5)
 C16C(0.25) H16C(0.25) C17A(0.25) C17B(0.5) C17C(0.25) C18A(0.25) C18B(0.5)
 C18C(0.25) C19A(0.25) H19A(0.25) C19B(0.5) H19B(0.5) C19C(0.25) H19C(0.25)
 C20A(0.25) H20A(0.25) C20B(0.5) H20B(0.5) C20C(0.25) H20C(0.25) C21A(0.25)
 C21B(0.5) C21C(0.25) C22A(0.25) H22A(0.25) H22B(0.25) H22C(0.25) C22B(0.5)
 H22D(0.5) H22E(0.5) H22F(0.5) C22C(0.25) H22G(0.25) H22H(0.25) H22I(0.25)
 C23A(0.25) H23A(0.25) C23B(0.5) H23B(0.5) C23C(0.25) H23C(0.25) C24A(0.25)
 H24A(0.25) C24B(0.5) H24B(0.5) C24C(0.25) H24C(0.25)
7.a Ternary CH refined with riding coordinates:
 C9(H9A), C9(H9B), C9(H9C), C33(H33)
7.b Secondary CH2 refined with riding coordinates:
 C36(H36A,H36B), C37(H37A,H37B), C27(H27A,H27B), C30(H30A,H30B), C32(H32A,H32B)
7.c Aromatic/amide H refined with riding coordinates:
 C4A(H4A), C4B(H4B), C5A(H5A), C5B(H5B), C6A(H6A), C6B(H6B), C7A(H7A),
 C7B(H7B), C8A(H8A), C8B(H8B), C11A(H11A), C11B(H11B), C11C(H11C), C13A(H13A),
 C13B(H13B), C13C(H13C), C14A(H14A), C14B(H14B), C14C(H14C), C15A(H15A),
 C15B(H15B), C15C(H15C), C16A(H16A), C16B(H16B), C16C(H16C), C19A(H19A),
 C19B(H19B), C19C(H19C), C20A(H20A), C20B(H20B), C20C(H20C), C23A(H23A),
 C23B(H23B), C23C(H23C), C24A(H24A), C24B(H24B), C24C(H24C), C34(H34)
7.d X=CH2 refined with riding coordinates:
 C35(H35A,H35B)
7.e Idealised Me refined with riding coordinates:
 C22A(H22A,H22B,H22C), C22B(H22D,H22E,H22F), C22C(H22G,H22H,H22I)
;
_smtbx_masks_void_probe_radius 1.2
_smtbx_masks_void_truncation_radius 1.2
_ins_header
;
TITL CHUoW230Kscaled in P2(1)2(1)2 
REM P2(1)2(1)2 (#18, found as P2(1)22(1) in a-cb setting)
CELL 0.71073  10.436216  22.442975  18.276232  90.0000  90.0000  90.0000
ZERR    4.00   0.000356   0.000790   0.000730   0.0000   0.0000   0.0000
LATT -1
SYMM -x,-y, z 
SYMM -x+1/2, y+1/2,-z 
SYMM  x+1/2,-y+1/2,-z 
SFAC C H N O F S Cl
UNIT 146.00 124.00 8.00 36.00 24.00 8.00 12.00
TREF
HKLF 4
END
;
_olex2_submission_special_instructions 'No special instructions were received'
_oxdiff_exptl_absorpt_empirical_details
;
Empirical correction (ABSPACK) includes:
- Absorption correction using spherical harmonics
- Frame scaling
;
_oxdiff_exptl_absorpt_empirical_full_max 1.208
_oxdiff_exptl_absorpt_empirical_full_min 0.845

loop_
_space_group_symop_operation_xyz
'x, y, z'
'-x, -y, z'
'-x+1/2, y+1/2, -z'
'x+1/2, -y+1/2, -z'

loop_
_atom_site_label
_atom_site_type_symbol
_atom_site_fract_x
_atom_site_fract_y
_atom_site_fract_z
_atom_site_U_iso_or_equiv
_atom_site_adp_type
_atom_site_occupancy
_atom_site_site_symmetry_order
_atom_site_calc_flag
_atom_site_refinement_flags_posn
_atom_site_refinement_flags_adp
_atom_site_refinement_flags_occupancy
_atom_site_disorder_assembly
_atom_site_disorder_group
Cl1 Cl 0.5366(6) 0.6420(5) -0.2076(5) 0.220(4) Uani 0.571(8) 1 d . . P . .
Cl2 Cl 0.2987(7) 0.6440(4) -0.1354(3) 0.189(3) Uani 0.571(8) 1 d . . P . .
C36 C 0.425(3) 0.662(2) -0.1594(14) 0.27(2) Uani 0.571(8) 1 d . . P . .
H36A H 0.468105 0.668642 -0.112997 0.319 Uiso 0.571(8) 1 calc R U P . .
H36B H 0.408567 0.701544 -0.178304 0.319 Uiso 0.571(8) 1 calc R U P . .
Cl3 Cl 0.5077(7) 0.56417(17) 0.2283(3) 0.133(3) Uani 0.515(9) 1 d . . P . .
C37 C 0.500000 0.500000 0.2686(15) 0.140(10) Uani 0.515(9) 2 d S T P . .
H37A H 0.574214 0.498074 0.300446 0.168 Uiso 0.515(9) 1 calc R U P . .
H37B H 0.425786 0.501927 0.300446 0.168 Uiso 0.515(9) 1 calc R U P . .
S1 S 0.29885(12) 0.63645(7) 0.42809(9) 0.0662(4) Uani 1 1 d . . . . .
S2A S 0.0887(17) 0.6853(8) 0.1718(11) 0.081(7) Uani 0.25 1 d D . P A 3
S2B S 0.1363(12) 0.6796(5) 0.1560(6) 0.102(5) Uani 0.5 1 d D . P B 2
S2C S 0.2034(17) 0.6853(8) 0.1269(9) 0.118(5) Uani 0.25 1 d D . P A 1
F1 F 0.6860(9) 0.9998(4) 0.4031(6) 0.208(4) Uani 1 1 d . . . . .
F2 F 0.8489(7) 1.0155(3) 0.3357(5) 0.194(3) Uani 1 1 d . . . . .
F3 F 0.6660(9) 1.0028(3) 0.2914(6) 0.218(5) Uani 1 1 d . . . . .
F4 F 0.5308(12) 0.9341(5) 0.1373(6) 0.242(5) Uani 1 1 d . . . . .
F5 F 0.3654(10) 0.9232(4) 0.0770(3) 0.216(4) Uani 1 1 d . . . . .
F6 F 0.5006(14) 0.8533(5) 0.0902(4) 0.267(7) Uani 1 1 d . . . . .
O1 O 0.3461(3) 0.70217(15) 0.40951(19) 0.0574(9) Uani 1 1 d . . . . .
O2 O 0.2139(4) 0.6170(2) 0.3724(3) 0.0873(13) Uani 1 1 d . . . . .
O3 O 0.2541(4) 0.6350(2) 0.5008(3) 0.0849(12) Uani 1 1 d . . . . .
O4 O 0.7471(4) 0.80398(19) 0.3269(3) 0.0861(13) Uani 1 1 d . . . . .
O5 O 0.6487(4) 0.89145(17) 0.3457(2) 0.0750(11) Uani 1 1 d . . . . .
O6 O 0.3130(4) 0.85222(18) 0.3262(2) 0.0730(10) Uani 1 1 d . . . . .
O7 O 0.4650(4) 0.85234(17) 0.2388(2) 0.0775(12) Uani 1 1 d . . . . .
O8A O 0.011(3) 0.6965(13) 0.2376(15) 0.081(9) Uiso 0.25 1 d D . P A 3
O8B O 0.0490(17) 0.6915(7) 0.2172(8) 0.093(5) Uani 0.5 1 d D . P B 2
O8C O 0.099(3) 0.6990(18) 0.176(2) 0.10(2) Uiso 0.25 1 d D . P A 1
O9A O 0.0656(18) 0.7132(9) 0.1003(11) 0.070(6) Uiso 0.25 1 d D . P A 3
O9B O 0.1277(19) 0.7060(6) 0.0820(6) 0.123(6) Uani 0.5 1 d D . P B 2
O9C O 0.224(4) 0.7010(18) 0.0496(14) 0.161(14) Uiso 0.25 1 d D . P A 1
N1 N 0.4369(4) 0.60267(19) 0.4220(3) 0.0645(11) Uani 1 1 d . . . . .
N2A N 0.2358(17) 0.7078(10) 0.1928(10) 0.046(6) Uiso 0.25 1 d D . P A 3
N2B N 0.2817(18) 0.7040(5) 0.1814(6) 0.069(3) Uani 0.5 1 d D U P B 2
N2C N 0.340(2) 0.7101(14) 0.1646(12) 0.074(12) Uiso 0.25 1 d D U P A 1
C1 C 0.4849(4) 0.7051(2) 0.4010(3) 0.0493(11) Uani 1 1 d . . . . .
C2 C 0.5275(4) 0.6400(2) 0.4074(3) 0.0525(11) Uani 1 1 d . . . . .
C3A C 0.6610(16) 0.6191(7) 0.4049(12) 0.059(5) Uani 0.70(5) 1 d D U P C 5
C3B C 0.660(3) 0.6194(12) 0.400(2) 0.048(9) Uani 0.30(5) 1 d D U P C 4
C4A C 0.6872(13) 0.5627(6) 0.4324(13) 0.079(4) Uani 0.70(5) 1 d D U P C 5
H4A H 0.621760 0.540033 0.452698 0.095 Uiso 0.70(5) 1 calc R U P C 5
C4B C 0.678(2) 0.5587(10) 0.397(3) 0.076(10) Uani 0.30(5) 1 d D U P C 4
H4B H 0.607448 0.533505 0.402682 0.091 Uiso 0.30(5) 1 calc R U P C 4
C5A C 0.8098(13) 0.5404(7) 0.4296(16) 0.093(5) Uani 0.70(5) 1 d D U P C 5
H5A H 0.825310 0.501718 0.445379 0.111 Uiso 0.70(5) 1 calc R U P C 5
C5B C 0.797(2) 0.5347(10) 0.387(4) 0.089(11) Uani 0.30(5) 1 d D U P C 4
H5B H 0.808228 0.493623 0.384483 0.107 Uiso 0.30(5) 1 calc R U P C 4
C6A C 0.9097(15) 0.5743(7) 0.4038(13) 0.086(5) Uani 0.70(5) 1 d D U P C 5
H6A H 0.993571 0.560779 0.408061 0.103 Uiso 0.70(5) 1 calc R U P C 5
C6B C 0.901(3) 0.5722(12) 0.379(3) 0.080(11) Uani 0.30(5) 1 d D U P C 4
H6B H 0.981680 0.556441 0.369038 0.096 Uiso 0.30(5) 1 calc R U P C 4
C7A C 0.8847(18) 0.6281(7) 0.3718(16) 0.080(6) Uani 0.70(5) 1 d D U P C 5
H7A H 0.949283 0.648818 0.347689 0.096 Uiso 0.70(5) 1 calc R U P C 5
C7B C 0.886(3) 0.6325(12) 0.386(3) 0.055(7) Uani 0.30(5) 1 d D U P C 4
H7B H 0.957592 0.657280 0.387154 0.066 Uiso 0.30(5) 1 calc R U P C 4
C8A C 0.7624(18) 0.6513(7) 0.3759(16) 0.071(6) Uani 0.70(5) 1 d D U P C 5
H8A H 0.747484 0.689706 0.358575 0.085 Uiso 0.70(5) 1 calc R U P C 5
C8B C 0.765(3) 0.6562(12) 0.392(3) 0.047(7) Uani 0.30(5) 1 d D U P C 4
H8B H 0.753185 0.697314 0.390021 0.057 Uiso 0.30(5) 1 calc R U P C 4
C9 C 0.5150(6) 0.7378(2) 0.3286(3) 0.0603(13) Uani 1 1 d D . . . .
H9A H 0.607041 0.729903 0.324342 0.072 Uiso 0.25 1 calc R U P D 1
H9B H 0.603918 0.727562 0.316864 0.072 Uiso 0.5 1 calc R U P E 2
H9C H 0.600181 0.725953 0.311400 0.072 Uiso 0.25 1 calc R U P F 3
C10A C 0.411(2) 0.722(2) 0.2679(11) 0.045(10) Uiso 0.25 1 d D . P A 3
C10B C 0.438(2) 0.7199(11) 0.2634(7) 0.064(7) Uani 0.5 1 d D U P B 2
C10C C 0.474(2) 0.7257(13) 0.2555(9) 0.059(11) Uiso 0.25 1 d D U P A 1
C11A C 0.277(2) 0.716(2) 0.2665(13) 0.044(9) Uiso 0.25 1 d D . P A 3
H11A H 0.223761 0.717283 0.307228 0.053 Uiso 0.25 1 calc R U P A 3
C11B C 0.307(2) 0.7141(10) 0.2572(7) 0.063(5) Uani 0.5 1 d D U P B 2
H11B H 0.246577 0.716262 0.294758 0.076 Uiso 0.5 1 calc R U P B 2
C11C C 0.345(2) 0.7178(11) 0.2405(11) 0.056(9) Uiso 0.25 1 d D U P A 1
H11C H 0.277138 0.717731 0.273423 0.067 Uiso 0.25 1 calc R U P A 1
C12A C 0.339(2) 0.7075(14) 0.1466(11) 0.046(8) Uiso 0.25 1 d D . P A 3
C12B C 0.3938(18) 0.7037(7) 0.1427(6) 0.069(4) Uani 0.5 1 d D U P B 2
C12C C 0.549(2) 0.7212(14) 0.1901(10) 0.060(8) Uiso 0.25 1 d D U P A 1
C13A C 0.346(2) 0.6993(12) 0.0710(11) 0.061(6) Uiso 0.25 1 d D . P A 3
H13A H 0.272849 0.694448 0.042347 0.073 Uiso 0.25 1 calc R U P A 3
C13B C 0.411(2) 0.6961(8) 0.0682(7) 0.099(5) Uani 0.5 1 d D U P B 2
H13B H 0.343348 0.689172 0.036086 0.119 Uiso 0.5 1 calc R U P B 2
C13C C 0.678(2) 0.7288(13) 0.1754(12) 0.073(8) Uiso 0.25 1 d D U P A 1
H13C H 0.736082 0.737246 0.212401 0.087 Uiso 0.25 1 calc R U P A 1
C14A C 0.466(2) 0.6987(17) 0.0418(14) 0.077(9) Uiso 0.25 1 d D . P A 3
H14A H 0.476577 0.685657 -0.006184 0.092 Uiso 0.25 1 calc R U P A 3
C14B C 0.536(2) 0.6996(10) 0.0460(9) 0.104(6) Uani 0.5 1 d D U P B 2
H14B H 0.552242 0.695021 -0.003718 0.125 Uiso 0.5 1 calc R U P B 2
C14C C 0.716(3) 0.7233(16) 0.1033(13) 0.105(10) Uiso 0.25 1 d D U P A 1
H14C H 0.802351 0.727004 0.090987 0.126 Uiso 0.25 1 calc R U P A 1
C15A C 0.574(3) 0.7166(16) 0.0798(13) 0.081(9) Uiso 0.25 1 d D . P A 3
H15A H 0.648953 0.727952 0.056464 0.097 Uiso 0.25 1 calc R U P A 3
C15B C 0.638(2) 0.7093(9) 0.0907(8) 0.111(6) Uani 0.5 1 d D U P B 2
H15B H 0.720228 0.710098 0.071704 0.133 Uiso 0.5 1 calc R U P B 2
C15C C 0.626(3) 0.712(2) 0.0499(14) 0.118(13) Uiso 0.25 1 d D U P A 1
H15C H 0.654451 0.706404 0.002143 0.142 Uiso 0.25 1 calc R U P A 1
C16A C 0.562(2) 0.7164(16) 0.1544(13) 0.066(9) Uiso 0.25 1 d D . P A 3
H16A H 0.635926 0.716847 0.182446 0.079 Uiso 0.25 1 calc R U P A 3
C16B C 0.6171(19) 0.7181(7) 0.1647(7) 0.071(3) Uani 0.5 1 d D U P B 2
H16B H 0.684851 0.726506 0.196091 0.085 Uiso 0.5 1 calc R U P B 2
C16C C 0.497(3) 0.710(2) 0.0637(12) 0.115(16) Uiso 0.25 1 d D U P A 1
H16C H 0.437329 0.706329 0.026068 0.138 Uiso 0.25 1 calc R U P A 1
C17A C 0.445(2) 0.7156(15) 0.1904(10) 0.048(7) Uiso 0.25 1 d D . P A 3
C17B C 0.4917(17) 0.7140(6) 0.1909(6) 0.060(3) Uani 0.5 1 d D U P B 2
C17C C 0.460(2) 0.7123(11) 0.1355(10) 0.061(7) Uiso 0.25 1 d D U P A 1
C18A C 0.105(2) 0.6091(8) 0.1530(10) 0.054(6) Uiso 0.25 1 d D . P A 3
C18B C 0.1606(19) 0.6030(6) 0.1445(7) 0.090(4) Uani 0.5 1 d D U P B 2
C18C C 0.241(4) 0.6092(13) 0.1308(18) 0.119(12) Uiso 0.25 1 d D U P A 1
C19A C 0.090(3) 0.5853(11) 0.0833(12) 0.092(9) Uiso 0.25 1 d D . P A 3
H19A H 0.075945 0.610436 0.043620 0.110 Uiso 0.25 1 calc R U P A 3
C19B C 0.1638(18) 0.5798(6) 0.0743(7) 0.097(4) Uani 0.5 1 d D U P B 2
H19B H 0.158416 0.604363 0.033417 0.117 Uiso 0.5 1 calc R U P B 2
C19C C 0.255(4) 0.5807(15) 0.0645(17) 0.138(14) Uiso 0.25 1 d D U P A 1
H19C H 0.253169 0.602576 0.021235 0.165 Uiso 0.25 1 calc R U P A 1
C20A C 0.096(4) 0.5247(11) 0.0731(15) 0.122(13) Uiso 0.25 1 d D . P A 3
H20A H 0.081862 0.508276 0.027104 0.146 Uiso 0.25 1 calc R U P A 3
C20B C 0.1753(19) 0.5190(6) 0.0675(8) 0.102(4) Uani 0.5 1 d D U P B 2
H20B H 0.177351 0.502653 0.020799 0.122 Uiso 0.5 1 calc R U P B 2
C20C C 0.271(4) 0.5197(15) 0.0623(18) 0.141(14) Uiso 0.25 1 d D U P A 1
H20C H 0.285814 0.500464 0.018012 0.170 Uiso 0.25 1 calc R U P A 1
C21A C 0.124(4) 0.4890(11) 0.1318(13) 0.101(12) Uiso 0.25 1 d D . P A 3
C21B C 0.184(2) 0.4815(6) 0.1266(8) 0.100(4) Uani 0.5 1 d D U P B 2
C21C C 0.266(5) 0.4877(15) 0.127(2) 0.17(2) Uiso 0.25 1 d D U P A 1
C22A C 0.137(5) 0.4217(13) 0.124(2) 0.123(15) Uiso 0.25 1 d D . P A 3
H22A H 0.057177 0.405173 0.107935 0.184 Uiso 0.25 1 calc R U P A 3
H22B H 0.159241 0.404842 0.170870 0.184 Uiso 0.25 1 calc R U P A 3
H22C H 0.202939 0.412684 0.089370 0.184 Uiso 0.25 1 calc R U P A 3
C22B C 0.201(3) 0.4153(7) 0.1172(13) 0.134(7) Uani 0.5 1 d D U P B 2
H22D H 0.128838 0.399305 0.091086 0.202 Uiso 0.5 1 calc R U P B 2
H22E H 0.206669 0.396740 0.164383 0.202 Uiso 0.5 1 calc R U P B 2
H22F H 0.277951 0.407710 0.090090 0.202 Uiso 0.5 1 calc R U P B 2
C22C C 0.289(8) 0.4210(18) 0.126(4) 0.28(5) Uiso 0.25 1 d D U P A 1
H22G H 0.223292 0.401722 0.097914 0.426 Uiso 0.25 1 calc R U P A 1
H22H H 0.288595 0.406019 0.174981 0.426 Uiso 0.25 1 calc R U P A 1
H22I H 0.371176 0.412987 0.103842 0.426 Uiso 0.25 1 calc R U P A 1
C23A C 0.115(3) 0.5119(9) 0.2015(13) 0.079(8) Uiso 0.25 1 d D . P A 3
H23A H 0.119526 0.486297 0.241481 0.095 Uiso 0.25 1 calc R U P A 3
C23B C 0.180(2) 0.5069(6) 0.1946(8) 0.103(4) Uani 0.5 1 d D U P B 2
H23B H 0.190011 0.482692 0.235513 0.123 Uiso 0.5 1 calc R U P B 2
C23C C 0.272(5) 0.5177(17) 0.193(2) 0.18(2) Uiso 0.25 1 d D U P A 1
H23C H 0.297101 0.497889 0.235172 0.214 Uiso 0.25 1 calc R U P A 1
C24A C 0.100(3) 0.5719(9) 0.2127(12) 0.073(8) Uiso 0.25 1 d D . P A 3
H24A H 0.087149 0.587007 0.259520 0.087 Uiso 0.25 1 calc R U P A 3
C24B C 0.1614(19) 0.5672(5) 0.2046(8) 0.087(4) Uani 0.5 1 d D U P B 2
H24B H 0.149747 0.582988 0.251221 0.105 Uiso 0.5 1 calc R U P B 2
C24C C 0.239(4) 0.5774(16) 0.1951(17) 0.135(15) Uiso 0.25 1 d D U P A 1
H24C H 0.217190 0.595610 0.239022 0.162 Uiso 0.25 1 calc R U P A 1
C25 C 0.5172(5) 0.8061(2) 0.3502(3) 0.0584(13) Uani 1 1 d . . . . .
C26 C 0.6511(6) 0.8322(2) 0.3385(3) 0.0655(14) Uani 1 1 d . . . . .
C27 C 0.7693(7) 0.9207(3) 0.3397(5) 0.094(2) Uani 1 1 d . . . . .
H27A H 0.810664 0.910128 0.293925 0.113 Uiso 1 1 calc R U . . .
H27B H 0.824934 0.909117 0.379725 0.113 Uiso 1 1 calc R U . . .
C28 C 0.7437(11) 0.9848(4) 0.3422(8) 0.129(3) Uani 1 1 d . . . . .
C29 C 0.4182(6) 0.8400(2) 0.3067(3) 0.0617(14) Uani 1 1 d . . . . .
C30 C 0.3745(9) 0.8790(4) 0.1892(4) 0.109(3) Uani 1 1 d . . . . .
H30A H 0.305753 0.851211 0.178783 0.131 Uiso 1 1 calc R U . . .
H30B H 0.337634 0.914460 0.211102 0.131 Uiso 1 1 calc R U . . .
C31 C 0.4394(18) 0.8941(5) 0.1238(6) 0.151(5) Uani 1 1 d . . . . .
C32 C 0.4896(5) 0.8074(2) 0.4327(3) 0.0564(12) Uani 1 1 d . . . . .
H32A H 0.398854 0.813092 0.441769 0.068 Uiso 1 1 calc R U . . .
H32B H 0.536783 0.839333 0.456219 0.068 Uiso 1 1 calc R U . . .
C33 C 0.5342(5) 0.7462(2) 0.4614(3) 0.0538(12) Uani 1 1 d . . . . .
H33 H 0.628074 0.745374 0.460611 0.065 Uiso 1 1 calc R U . . .
C34 C 0.4907(6) 0.7310(2) 0.5367(3) 0.0587(12) Uani 1 1 d . . . . .
H34 H 0.404390 0.736521 0.547488 0.070 Uiso 1 1 calc R U . . .
C35 C 0.5635(6) 0.7107(3) 0.5885(4) 0.0801(17) Uani 1 1 d . . . . .
H35A H 0.650376 0.704567 0.579905 0.096 Uiso 1 1 calc R U . . .
H35B H 0.528948 0.702228 0.634237 0.096 Uiso 1 1 calc R U . . .

loop_
_atom_site_aniso_label
_atom_site_aniso_U_11
_atom_site_aniso_U_22
_atom_site_aniso_U_33
_atom_site_aniso_U_23
_atom_site_aniso_U_13
_atom_site_aniso_U_12
Cl1 0.130(5) 0.326(12) 0.204(7) 0.048(7) -0.009(5) 0.026(6)
Cl2 0.189(6) 0.251(9) 0.127(4) 0.014(4) 0.018(4) -0.028(6)
C36 0.15(2) 0.52(7) 0.127(17) -0.08(3) 0.013(15) -0.13(3)
Cl3 0.207(6) 0.060(2) 0.132(4) 0.009(2) 0.009(4) 0.002(3)
C37 0.19(3) 0.12(2) 0.111(18) 0.000 0.000 0.00(2)
S1 0.0500(7) 0.0640(8) 0.0844(10) 0.0033(7) -0.0006(7) -0.0030(6)
S2A 0.091(12) 0.076(11) 0.077(13) 0.022(9) -0.032(10) -0.023(8)
S2B 0.156(13) 0.081(4) 0.067(5) -0.002(4) -0.040(7) -0.001(8)
S2C 0.146(13) 0.097(8) 0.110(11) 0.005(8) -0.057(9) -0.009(8)
F1 0.202(7) 0.126(5) 0.296(10) -0.087(7) 0.058(8) -0.038(5)
F2 0.153(5) 0.100(4) 0.328(10) 0.020(5) 0.016(6) -0.055(4)
F3 0.211(7) 0.094(4) 0.349(11) 0.110(6) -0.098(8) -0.036(5)
F4 0.279(12) 0.193(9) 0.254(10) 0.140(8) 0.023(9) -0.025(8)
F5 0.329(11) 0.213(8) 0.106(4) 0.083(5) -0.014(5) 0.091(7)
F6 0.490(18) 0.214(9) 0.098(4) 0.052(5) 0.093(7) 0.172(11)
O1 0.0482(18) 0.0531(19) 0.071(2) -0.0004(17) -0.0042(15) 0.0077(15)
O2 0.061(2) 0.085(3) 0.116(4) -0.009(2) -0.018(2) -0.013(2)
O3 0.064(2) 0.102(3) 0.088(3) 0.016(2) 0.019(2) 0.001(2)
O4 0.073(3) 0.068(3) 0.118(4) 0.019(2) 0.031(2) 0.013(2)
O5 0.072(2) 0.055(2) 0.098(3) 0.014(2) 0.008(2) -0.0029(19)
O6 0.072(3) 0.064(2) 0.083(3) 0.008(2) -0.003(2) 0.013(2)
O7 0.108(3) 0.057(2) 0.067(2) 0.0116(19) 0.005(2) 0.021(2)
O8B 0.101(12) 0.123(11) 0.054(8) 0.000(8) -0.015(8) -0.003(8)
O9B 0.189(17) 0.114(9) 0.066(7) 0.005(7) -0.075(11) 0.031(10)
N1 0.057(2) 0.048(2) 0.088(3) 0.003(2) 0.003(2) -0.0021(19)
N2B 0.090(9) 0.067(7) 0.051(6) 0.004(5) 0.001(7) 0.007(7)
C1 0.046(2) 0.045(2) 0.057(3) 0.006(2) 0.002(2) 0.005(2)
C2 0.054(3) 0.041(2) 0.062(3) 0.000(2) 0.000(2) 0.002(2)
C3A 0.055(7) 0.047(6) 0.075(12) 0.000(5) 0.005(6) 0.003(5)
C3B 0.046(12) 0.036(10) 0.06(2) 0.014(10) -0.005(10) 0.002(8)
C4A 0.064(5) 0.054(5) 0.119(12) 0.020(6) 0.006(6) 0.007(4)
C4B 0.058(9) 0.036(9) 0.13(3) 0.009(10) 0.001(13) 0.007(6)
C5A 0.068(5) 0.063(6) 0.147(15) 0.028(8) 0.011(7) 0.017(4)
C5B 0.057(9) 0.042(9) 0.17(3) 0.002(11) -0.001(13) 0.008(7)
C6A 0.061(6) 0.066(7) 0.131(14) 0.003(7) 0.003(6) 0.017(5)
C6B 0.059(10) 0.048(11) 0.13(3) -0.020(9) 0.011(12) 0.008(7)
C7A 0.062(7) 0.064(8) 0.114(15) -0.001(7) 0.017(6) 0.002(5)
C7B 0.049(11) 0.043(11) 0.074(16) -0.016(8) 0.009(8) -0.001(7)
C8A 0.066(7) 0.054(7) 0.092(15) 0.008(6) 0.007(6) 0.010(5)
C8B 0.049(10) 0.038(9) 0.055(15) -0.002(8) 0.001(8) 0.003(7)
C9 0.081(3) 0.043(3) 0.058(3) 0.011(2) 0.009(3) 0.012(2)
C10B 0.096(11) 0.037(8) 0.058(10) 0.007(5) 0.030(9) 0.013(9)
C11B 0.099(11) 0.055(8) 0.036(6) -0.002(5) 0.009(8) 0.011(9)
C12B 0.069(9) 0.075(7) 0.063(8) 0.011(6) 0.007(6) 0.005(8)
C13B 0.122(11) 0.099(9) 0.078(8) -0.004(7) 0.021(9) -0.010(10)
C14B 0.130(12) 0.113(11) 0.069(8) -0.004(8) 0.015(9) -0.005(11)
C15B 0.129(12) 0.114(11) 0.088(10) 0.016(8) 0.027(9) -0.007(10)
C16B 0.088(10) 0.061(7) 0.063(7) 0.001(6) 0.015(8) -0.006(8)
C17B 0.067(9) 0.057(7) 0.056(7) 0.003(5) 0.019(6) 0.005(8)
C18B 0.097(10) 0.093(7) 0.080(6) -0.019(5) -0.019(7) 0.003(7)
C19B 0.116(10) 0.096(7) 0.080(7) -0.020(5) -0.012(7) -0.009(7)
C20B 0.114(10) 0.093(7) 0.097(7) -0.035(5) -0.012(7) -0.010(6)
C21B 0.093(10) 0.094(7) 0.113(7) -0.025(5) -0.006(7) 0.000(6)
C22B 0.138(13) 0.099(8) 0.167(12) -0.030(7) 0.000(11) 0.002(8)
C23B 0.106(10) 0.088(7) 0.114(8) -0.019(5) -0.010(7) 0.006(7)
C24B 0.092(9) 0.080(7) 0.089(7) -0.013(5) -0.015(7) 0.002(6)
C25 0.069(3) 0.043(3) 0.063(3) 0.012(2) 0.011(2) 0.011(2)
C26 0.070(4) 0.055(3) 0.071(3) 0.014(3) 0.013(3) 0.005(3)
C27 0.084(4) 0.071(4) 0.127(6) 0.023(4) 0.005(4) -0.016(3)
C28 0.122(7) 0.071(5) 0.194(11) 0.013(6) 0.001(8) -0.032(5)
C29 0.083(4) 0.044(3) 0.058(3) 0.004(2) -0.001(3) 0.004(3)
C30 0.142(7) 0.114(6) 0.072(4) 0.022(4) -0.019(4) 0.034(5)
C31 0.279(16) 0.082(6) 0.091(7) 0.039(5) -0.010(8) 0.037(9)
C32 0.058(3) 0.045(3) 0.066(3) 0.002(2) 0.004(2) 0.007(2)
C33 0.048(3) 0.048(3) 0.066(3) 0.003(2) 0.002(2) 0.003(2)
C34 0.058(3) 0.059(3) 0.059(3) 0.003(2) 0.004(2) -0.003(2)
C35 0.074(4) 0.099(5) 0.067(4) 0.018(3) -0.010(3) -0.011(3)

loop_
_atom_type_symbol
_atom_type_description
_atom_type_scat_dispersion_real
_atom_type_scat_dispersion_imag
_atom_type_scat_source
C C 0.0033 0.0016 'International Tables Vol C Tables 4.2.6.8 and 6.1.1.4'
H H 0.0000 0.0000 'International Tables Vol C Tables 4.2.6.8 and 6.1.1.4'
N N 0.0061 0.0033 'International Tables Vol C Tables 4.2.6.8 and 6.1.1.4'
O O 0.0106 0.0060 'International Tables Vol C Tables 4.2.6.8 and 6.1.1.4'
F F 0.0171 0.0103 'International Tables Vol C Tables 4.2.6.8 and 6.1.1.4'
S S 0.1246 0.1234 'International Tables Vol C Tables 4.2.6.8 and 6.1.1.4'
Cl Cl 0.1484 0.1585 'International Tables Vol C Tables 4.2.6.8 and 6.1.1.4'

loop_
_exptl_crystal_face_index_h
_exptl_crystal_face_index_k
_exptl_crystal_face_index_l
_exptl_crystal_face_perp_dist
0 -1 0 0.0776
0 1 0 0.0776
1 0 0 0.1046
-1 0 0 0.1046
0 0 -1 0.0978
0 0 1 0.0978

loop_
_geom_angle_atom_site_label_1
_geom_angle_atom_site_label_2
_geom_angle_atom_site_label_3
_geom_angle
_geom_angle_site_symmetry_1
_geom_angle_site_symmetry_3
_geom_angle_publ_flag
Cl1 C36 H36A 101.5 . . ?
Cl1 C36 H36B 101.5 . . ?
Cl2 C36 Cl1 142(3) . . ?
Cl2 C36 H36A 101.5 . . ?
Cl2 C36 H36B 101.5 . . ?
H36A C36 H36B 104.6 . . ?
Cl3 C37 Cl3 126.0(17) 2_665 . ?
Cl3 C37 H37A 105.8 . . ?
Cl3 C37 H37A 105.8 2_665 . ?
Cl3 C37 H37B 105.8 . . ?
Cl3 C37 H37B 105.8 2_665 . ?
H37A C37 H37B 106.2 . . ?
O1 S1 N1 98.2(2) . . ?
O2 S1 O1 109.0(3) . . ?
O2 S1 N1 111.0(3) . . ?
O3 S1 O1 109.0(3) . . ?
O3 S1 O2 117.6(3) . . ?
O3 S1 N1 110.3(3) . . ?
O8A S2A N2A 105.6(16) . . ?
O8A S2A C18A 112.4(16) . . ?
O9A S2A O8A 124.2(19) . . ?
O9A S2A N2A 103.1(15) . . ?
O9A S2A C18A 104.9(15) . . ?
N2A S2A C18A 104.7(15) . . ?
O8B S2B O9B 125.8(13) . . ?
O8B S2B N2B 107.0(9) . . ?
O8B S2B C18B 111.2(10) . . ?
O9B S2B N2B 100.2(11) . . ?
O9B S2B C18B 107.0(9) . . ?
N2B S2B C18B 102.8(10) . . ?
O8C S2C O9C 131(3) . . ?
O8C S2C N2C 108.4(19) . . ?
O8C S2C C18C 110(2) . . ?
O9C S2C N2C 101.2(18) . . ?
O9C S2C C18C 104(2) . . ?
N2C S2C C18C 96.7(19) . . ?
C1 O1 S1 111.9(3) . . ?
C26 O5 C27 115.8(5) . . ?
C29 O7 C30 115.0(6) . . ?
C2 N1 S1 111.1(3) . . ?
C11A N2A S2A 122.4(17) . . ?
C12A N2A S2A 125.6(15) . . ?
C12A N2A C11A 110.3(16) . . ?
C11B N2B S2B 118.9(15) . . ?
C12B N2B S2B 129.0(10) . . ?
C12B N2B C11B 110.4(14) . . ?
C11C N2C S2C 118.7(19) . . ?
C17C N2C S2C 129.3(17) . . ?
C17C N2C C11C 110.3(17) . . ?
O1 C1 C2 103.7(4) . . ?
O1 C1 C9 108.4(4) . . ?
O1 C1 C33 106.6(4) . . ?
C2 C1 C9 117.4(4) . . ?
C33 C1 C2 115.0(4) . . ?
C33 C1 C9 105.3(4) . . ?
N1 C2 C1 114.9(4) . . ?
N1 C2 C3A 119.7(7) . . ?
N1 C2 C3B 120.4(12) . . ?
C3A C2 C1 125.2(7) . . ?
C3B C2 C1 124.6(12) . . ?
C4A C3A C2 117.7(12) . . ?
C8A C3A C2 124.6(12) . . ?
C8A C3A C4A 117.6(11) . . ?
C4B C3B C2 116(2) . . ?
C4B C3B C8B 118.9(19) . . ?
C8B C3B C2 125(2) . . ?
C3A C4A H4A 119.9 . . ?
C5A C4A C3A 120.1(10) . . ?
C5A C4A H4A 119.9 . . ?
C3B C4B H4B 119.5 . . ?
C3B C4B C5B 121.0(18) . . ?
C5B C4B H4B 119.5 . . ?
C4A C5A H5A 119.4 . . ?
C6A C5A C4A 121.1(10) . . ?
C6A C5A H5A 119.4 . . ?
C4B C5B H5B 120.3 . . ?
C4B C5B C6B 119.3(17) . . ?
C6B C5B H5B 120.3 . . ?
C5A C6A H6A 120.3 . . ?
C7A C6A C5A 119.4(11) . . ?
C7A C6A H6A 120.3 . . ?
C5B C6B H6B 119.8 . . ?
C7B C6B C5B 120.3(19) . . ?
C7B C6B H6B 119.8 . . ?
C6A C7A H7A 120.4 . . ?
C6A C7A C8A 119.2(13) . . ?
C8A C7A H7A 120.4 . . ?
C6B C7B H7B 120.2 . . ?
C6B C7B C8B 119.6(19) . . ?
C8B C7B H7B 120.2 . . ?
C3A C8A H8A 119.1 . . ?
C7A C8A C3A 121.9(12) . . ?
C7A C8A H8A 119.1 . . ?
C3B C8B C7B 120.4(18) . . ?
C3B C8B H8B 119.8 . . ?
C7B C8B H8B 119.8 . . ?
C1 C9 H9A 100.5 . . ?
C1 C9 H9B 105.6 . . ?
C1 C9 H9C 109.3 . . ?
C1 C9 C10A 110.5(15) . . ?
C1 C9 C25 104.5(4) . . ?
C10A C9 H9C 109.3 . . ?
C10B C9 C1 116.6(10) . . ?
C10B C9 H9B 105.6 . . ?
C10B C9 C25 117.9(10) . . ?
C10C C9 C1 130.6(12) . . ?
C10C C9 H9A 100.5 . . ?
C10C C9 C25 114.9(13) . . ?
C25 C9 H9A 100.5 . . ?
C25 C9 H9B 105.6 . . ?
C25 C9 H9C 109.3 . . ?
C25 C9 C10A 113.8(19) . . ?
C11A C10A C9 135.2(17) . . ?
C11A C10A C17A 102.3(15) . . ?
C17A C10A C9 122.2(18) . . ?
C11B C10B C9 128.5(12) . . ?
C11B C10B C17B 107.3(13) . . ?
C17B C10B C9 123.6(16) . . ?
C9 C10C C12C 129.4(17) . . ?
C11C C10C C9 119.9(16) . . ?
C11C C10C C12C 110.8(15) . . ?
N2A C11A H11A 125.4 . . ?
C10A C11A N2A 109.3(19) . . ?
C10A C11A H11A 125.4 . . ?
N2B C11B H11B 127.0 . . ?
C10B C11B N2B 105.9(15) . . ?
C10B C11B H11B 127.0 . . ?
N2C C11C H11C 127.8 . . ?
C10C C11C N2C 104.4(17) . . ?
C10C C11C H11C 127.8 . . ?
N2A C12A C13A 130.8(18) . . ?
N2A C12A C17A 105.8(15) . . ?
C17A C12A C13A 123.3(17) . . ?
N2B C12B C13B 128.3(14) . . ?
N2B C12B C17B 107.7(10) . . ?
C17B C12B C13B 123.9(14) . . ?
C13C C12C C10C 133.1(16) . . ?
C17C C12C C10C 104.4(15) . . ?
C17C C12C C13C 122.2(15) . . ?
C12A C13A H13A 122.1 . . ?
C14A C13A C12A 115.9(18) . . ?
C14A C13A H13A 122.1 . . ?
C12B C13B H13B 123.0 . . ?
C14B C13B C12B 114.1(15) . . ?
C14B C13B H13B 123.0 . . ?
C12C C13C H13C 121.4 . . ?
C12C C13C C14C 117.2(17) . . ?
C14C C13C H13C 121.4 . . ?
C13A C14A H14A 118.4 . . ?
C13A C14A C15A 123(2) . . ?
C15A C14A H14A 118.4 . . ?
C13B C14B H14B 117.4 . . ?
C15B C14B C13B 125.2(15) . . ?
C15B C14B H14B 117.4 . . ?
C13C C14C H14C 120.2 . . ?
C15C C14C C13C 119.6(19) . . ?
C15C C14C H14C 120.2 . . ?
C14A C15A H15A 122.3 . . ?
C16A C15A C14A 115(2) . . ?
C16A C15A H15A 122.3 . . ?
C14B C15B H15B 120.3 . . ?
C14B C15B C16B 119.4(16) . . ?
C16B C15B H15B 120.3 . . ?
C14C C15C H15C 118.4 . . ?
C16C C15C C14C 123(2) . . ?
C16C C15C H15C 118.4 . . ?
C15A C16A H16A 118.2 . . ?
C15A C16A C17A 123.7(19) . . ?
C17A C16A H16A 118.2 . . ?
C15B C16B H16B 121.0 . . ?
C15B C16B C17B 118.1(15) . . ?
C17B C16B H16B 121.0 . . ?
C15C C16C H16C 121.6 . . ?
C17C C16C C15C 116.7(19) . . ?
C17C C16C H16C 121.6 . . ?
C12A C17A C10A 112.4(16) . . ?
C12A C17A C16A 115.6(16) . . ?
C16A C17A C10A 132.0(18) . . ?
C12B C17B C10B 108.6(13) . . ?
C12B C17B C16B 119.3(11) . . ?
C16B C17B C10B 132.0(13) . . ?
N2C C17C C12C 110.1(15) . . ?
N2C C17C C16C 129.1(18) . . ?
C16C C17C C12C 120.8(16) . . ?
C19A C18A S2A 122.9(15) . . ?
C24A C18A S2A 115.7(15) . . ?
C24A C18A C19A 119.4(17) . . ?
C19B C18B S2B 119.0(10) . . ?
C24B C18B S2B 118.9(10) . . ?
C24B C18B C19B 121.7(12) . . ?
C19C C18C S2C 116(2) . . ?
C24C C18C S2C 123(2) . . ?
C24C C18C C19C 121(2) . . ?
C18A C19A H19A 120.0 . . ?
C20A C19A C18A 119.9(19) . . ?
C20A C19A H19A 120.0 . . ?
C18B C19B H19B 121.4 . . ?
C20B C19B C18B 117.3(12) . . ?
C20B C19B H19B 121.4 . . ?
C18C C19C H19C 120.0 . . ?
C18C C19C C20C 119.9(19) . . ?
C20C C19C H19C 120.0 . . ?
C19A C20A H20A 120.6 . . ?
C21A C20A C19A 119(2) . . ?
C21A C20A H20A 120.6 . . ?
C19B C20B H20B 118.5 . . ?
C21B C20B C19B 123.0(12) . . ?
C21B C20B H20B 118.5 . . ?
C19C C20C H20C 120.5 . . ?
C21C C20C C19C 119(2) . . ?
C21C C20C H20C 120.5 . . ?
C20A C21A C22A 122(2) . . ?
C20A C21A C23A 120(2) . . ?
C23A C21A C22A 117(2) . . ?
C20B C21B C22B 121.6(13) . . ?
C23B C21B C20B 117.1(12) . . ?
C23B C21B C22B 121.2(13) . . ?
C20C C21C C22C 120(2) . . ?
C20C C21C C23C 119(2) . . ?
C23C C21C C22C 119(2) . . ?
C21A C22A H22A 109.5 . . ?
C21A C22A H22B 109.5 . . ?
C21A C22A H22C 109.5 . . ?
H22A C22A H22B 109.5 . . ?
H22A C22A H22C 109.5 . . ?
H22B C22A H22C 109.5 . . ?
C21B C22B H22D 109.5 . . ?
C21B C22B H22E 109.5 . . ?
C21B C22B H22F 109.5 . . ?
H22D C22B H22E 109.5 . . ?
H22D C22B H22F 109.5 . . ?
H22E C22B H22F 109.5 . . ?
C21C C22C H22G 109.5 . . ?
C21C C22C H22H 109.5 . . ?
C21C C22C H22I 109.5 . . ?
H22G C22C H22H 109.5 . . ?
H22G C22C H22I 109.5 . . ?
H22H C22C H22I 109.5 . . ?
C21A C23A H23A 119.6 . . ?
C24A C23A C21A 120.8(19) . . ?
C24A C23A H23A 119.6 . . ?
C21B C23B H23B 118.9 . . ?
C21B C23B C24B 122.3(13) . . ?
C24B C23B H23B 118.9 . . ?
C21C C23C H23C 120.5 . . ?
C24C C23C C21C 119(2) . . ?
C24C C23C H23C 120.5 . . ?
C18A C24A H24A 120.9 . . ?
C23A C24A C18A 118.3(18) . . ?
C23A C24A H24A 120.9 . . ?
C18B C24B C23B 118.2(12) . . ?
C18B C24B H24B 120.9 . . ?
C23B C24B H24B 120.9 . . ?
C18C C24C C23C 118(2) . . ?
C18C C24C H24C 120.8 . . ?
C23C C24C H24C 120.8 . . ?
C26 C25 C9 110.4(4) . . ?
C26 C25 C32 107.6(5) . . ?
C29 C25 C9 110.3(5) . . ?
C29 C25 C26 111.1(4) . . ?
C29 C25 C32 112.3(4) . . ?
C32 C25 C9 105.1(4) . . ?
O4 C26 O5 123.8(5) . . ?
O4 C26 C25 125.7(5) . . ?
O5 C26 C25 110.5(5) . . ?
O5 C27 H27A 110.4 . . ?
O5 C27 H27B 110.4 . . ?
O5 C27 C28 106.8(7) . . ?
H27A C27 H27B 108.6 . . ?
C28 C27 H27A 110.4 . . ?
C28 C27 H27B 110.4 . . ?
F1 C28 C27 111.3(9) . . ?
F2 C28 F1 109.2(11) . . ?
F2 C28 C27 111.4(9) . . ?
F3 C28 F1 103.8(11) . . ?
F3 C28 F2 107.3(10) . . ?
F3 C28 C27 113.4(10) . . ?
O6 C29 O7 124.0(5) . . ?
O6 C29 C25 126.3(5) . . ?
O7 C29 C25 109.6(5) . . ?
O7 C30 H30A 110.0 . . ?
O7 C30 H30B 110.0 . . ?
H30A C30 H30B 108.4 . . ?
C31 C30 O7 108.5(9) . . ?
C31 C30 H30A 110.0 . . ?
C31 C30 H30B 110.0 . . ?
F4 C31 C30 110.3(10) . . ?
F5 C31 F4 101.9(9) . . ?
F5 C31 C30 112.6(13) . . ?
F6 C31 F4 102.4(16) . . ?
F6 C31 F5 109.5(10) . . ?
F6 C31 C30 118.4(9) . . ?
C25 C32 H32A 110.7 . . ?
C25 C32 H32B 110.7 . . ?
C25 C32 C33 105.1(4) . . ?
H32A C32 H32B 108.8 . . ?
C33 C32 H32A 110.7 . . ?
C33 C32 H32B 110.7 . . ?
C1 C33 C32 100.9(4) . . ?
C1 C33 H33 108.3 . . ?
C32 C33 H33 108.3 . . ?
C34 C33 C1 115.3(4) . . ?
C34 C33 C32 115.3(4) . . ?
C34 C33 H33 108.3 . . ?
C33 C34 H34 117.4 . . ?
C35 C34 C33 125.2(6) . . ?
C35 C34 H34 117.4 . . ?
C34 C35 H35A 120.0 . . ?
C34 C35 H35B 120.0 . . ?
H35A C35 H35B 120.0 . . ?

loop_
_geom_bond_atom_site_label_1
_geom_bond_atom_site_label_2
_geom_bond_distance
_geom_bond_site_symmetry_2
_geom_bond_publ_flag
Cl1 C36 1.53(3) . ?
Cl2 C36 1.45(3) . ?
C36 H36A 0.9700 . ?
C36 H36B 0.9700 . ?
Cl3 C37 1.619(13) . ?
C37 H37A 0.9700 . ?
C37 H37B 0.9700 . ?
S1 O1 1.592(4) . ?
S1 O2 1.419(4) . ?
S1 O3 1.409(5) . ?
S1 N1 1.632(5) . ?
S2A O8A 1.47(3) . ?
S2A O9A 1.470(19) . ?
S2A N2A 1.66(2) . ?
S2A C18A 1.75(2) . ?
S2B O8B 1.466(19) . ?
S2B O9B 1.481(14) . ?
S2B N2B 1.679(18) . ?
S2B C18B 1.750(15) . ?
S2C O8C 1.45(3) . ?
S2C O9C 1.47(2) . ?
S2C N2C 1.68(2) . ?
S2C C18C 1.75(3) . ?
F1 C28 1.309(13) . ?
F2 C28 1.302(11) . ?
F3 C28 1.297(13) . ?
F4 C31 1.332(17) . ?
F5 C31 1.325(13) . ?
F6 C31 1.273(13) . ?
O1 C1 1.458(6) . ?
O4 C26 1.205(7) . ?
O5 C26 1.336(7) . ?
O5 C27 1.423(8) . ?
O6 C29 1.186(7) . ?
O7 C29 1.362(7) . ?
O7 C30 1.439(8) . ?
N1 C2 1.291(6) . ?
N2A C11A 1.427(19) . ?
N2A C12A 1.37(3) . ?
N2B C11B 1.427(13) . ?
N2B C12B 1.37(2) . ?
N2C C11C 1.399(17) . ?
N2C C17C 1.36(3) . ?
C1 C2 1.534(7) . ?
C1 C9 1.545(7) . ?
C1 C33 1.528(7) . ?
C2 C3A 1.470(17) . ?
C2 C3B 1.46(3) . ?
C3A C4A 1.388(12) . ?
C3A C8A 1.387(12) . ?
C3B C4B 1.375(16) . ?
C3B C8B 1.379(16) . ?
C4A H4A 0.9300 . ?
C4A C5A 1.374(11) . ?
C4B H4B 0.9300 . ?
C4B C5B 1.375(16) . ?
C5A H5A 0.9300 . ?
C5A C6A 1.374(12) . ?
C5B H5B 0.9300 . ?
C5B C6B 1.379(16) . ?
C6A H6A 0.9300 . ?
C6A C7A 1.366(14) . ?
C6B H6B 0.9300 . ?
C6B C7B 1.367(17) . ?
C7A H7A 0.9300 . ?
C7A C8A 1.381(11) . ?
C7B H7B 0.9300 . ?
C7B C8B 1.382(16) . ?
C8A H8A 0.9300 . ?
C8B H8B 0.9300 . ?
C9 H9A 0.9800 . ?
C9 H9B 0.9800 . ?
C9 H9C 0.9800 . ?
C9 C10A 1.591(17) . ?
C9 C10B 1.490(14) . ?
C9 C10C 1.428(17) . ?
C9 C25 1.583(7) . ?
C10A C11A 1.41(2) . ?
C10A C17A 1.47(2) . ?
C10B C11B 1.39(2) . ?
C10B C17B 1.443(16) . ?
C10C C11C 1.389(18) . ?
C10C C12C 1.43(2) . ?
C11A H11A 0.9300 . ?
C11B H11B 0.9300 . ?
C11C H11C 0.9300 . ?
C12A C13A 1.395(18) . ?
C12A C17A 1.380(17) . ?
C12B C13B 1.384(14) . ?
C12B C17B 1.369(15) . ?
C12C C13C 1.380(15) . ?
C12C C17C 1.377(15) . ?
C13A H13A 0.9300 . ?
C13A C14A 1.369(19) . ?
C13B H13B 0.9300 . ?
C13B C14B 1.368(17) . ?
C13C H13C 0.9300 . ?
C13C C14C 1.383(16) . ?
C14A H14A 0.9300 . ?
C14A C15A 1.376(19) . ?
C14B H14B 0.9300 . ?
C14B C15B 1.358(17) . ?
C14C H14C 0.9300 . ?
C14C C15C 1.376(16) . ?
C15A H15A 0.9300 . ?
C15A C16A 1.369(19) . ?
C15B H15B 0.9300 . ?
C15B C16B 1.384(15) . ?
C15C H15C 0.9300 . ?
C15C C16C 1.375(16) . ?
C16A H16A 0.9300 . ?
C16A C17A 1.383(17) . ?
C16B H16B 0.9300 . ?
C16B C17B 1.397(16) . ?
C16C H16C 0.9300 . ?
C16C C17C 1.369(15) . ?
C18A C19A 1.388(18) . ?
C18A C24A 1.376(17) . ?
C18B C19B 1.385(13) . ?
C18B C24B 1.362(13) . ?
C18C C19C 1.378(17) . ?
C18C C24C 1.376(17) . ?
C19A H19A 0.9300 . ?
C19A C20A 1.374(19) . ?
C19B H19B 0.9300 . ?
C19B C20B 1.375(13) . ?
C19C H19C 0.9300 . ?
C19C C20C 1.380(17) . ?
C20A H20A 0.9300 . ?
C20A C21A 1.370(19) . ?
C20B H20B 0.9300 . ?
C20B C21B 1.373(13) . ?
C20C H20C 0.9300 . ?
C20C C21C 1.380(17) . ?
C21A C22A 1.52(3) . ?
C21A C23A 1.377(18) . ?
C21B C22B 1.505(17) . ?
C21B C23B 1.369(13) . ?
C21C C22C 1.52(3) . ?
C21C C23C 1.385(17) . ?
C22A H22A 0.9600 . ?
C22A H22B 0.9600 . ?
C22A H22C 0.9600 . ?
C22B H22D 0.9600 . ?
C22B H22E 0.9600 . ?
C22B H22F 0.9600 . ?
C22C H22G 0.9600 . ?
C22C H22H 0.9600 . ?
C22C H22I 0.9600 . ?
C23A H23A 0.9300 . ?
C23A C24A 1.371(18) . ?
C23B H23B 0.9300 . ?
C23B C24B 1.379(13) . ?
C23C H23C 0.9300 . ?
C23C C24C 1.383(17) . ?
C24A H24A 0.9300 . ?
C24B H24B 0.9300 . ?
C24C H24C 0.9300 . ?
C25 C26 1.530(8) . ?
C25 C29 1.509(8) . ?
C25 C32 1.535(7) . ?
C27 H27A 0.9700 . ?
C27 H27B 0.9700 . ?
C27 C28 1.465(12) . ?
C30 H30A 0.9700 . ?
C30 H30B 0.9700 . ?
C30 C31 1.415(16) . ?
C32 H32A 0.9700 . ?
C32 H32B 0.9700 . ?
C32 C33 1.542(7) . ?
C33 H33 0.9800 . ?
C33 C34 1.489(7) . ?
C34 H34 0.9300 . ?
C34 C35 1.297(8) . ?
C35 H35A 0.9300 . ?
C35 H35B 0.9300 . ?

loop_
_geom_torsion_atom_site_label_1
_geom_torsion_atom_site_label_2
_geom_torsion_atom_site_label_3
_geom_torsion_atom_site_label_4
_geom_torsion
_geom_torsion_site_symmetry_1
_geom_torsion_site_symmetry_2
_geom_torsion_site_symmetry_3
_geom_torsion_site_symmetry_4
_geom_torsion_publ_flag
S1 O1 C1 C2 4.8(4) . . . . ?
S1 O1 C1 C9 130.2(3) . . . . ?
S1 O1 C1 C33 -117.0(3) . . . . ?
S1 N1 C2 C1 1.0(6) . . . . ?
S1 N1 C2 C3A 175.6(10) . . . . ?
S1 N1 C2 C3B 180(2) . . . . ?
S2A N2A C11A C10A 167(3) . . . . ?
S2A N2A C12A C13A 12(5) . . . . ?
S2A N2A C12A C17A -166(2) . . . . ?
S2A C18A C19A C20A -176(3) . . . . ?
S2A C18A C24A C23A -178(2) . . . . ?
S2B N2B C11B C10B 166.3(15) . . . . ?
S2B N2B C12B C13B 16(2) . . . . ?
S2B N2B C12B C17B -165.2(12) . . . . ?
S2B C18B C19B C20B -176.1(15) . . . . ?
S2B C18B C24B C23B 179.6(17) . . . . ?
S2C N2C C11C C10C 168(3) . . . . ?
S2C N2C C17C C12C -165(3) . . . . ?
S2C N2C C17C C16C 19(6) . . . . ?
S2C C18C C19C C20C -173(3) . . . . ?
S2C C18C C24C C23C -179(4) . . . . ?
O1 S1 N1 C2 1.9(4) . . . . ?
O1 C1 C2 N1 -3.6(6) . . . . ?
O1 C1 C2 C3A -177.9(11) . . . . ?
O1 C1 C2 C3B 178(2) . . . . ?
O1 C1 C9 C10A -35.7(18) . . . . ?
O1 C1 C9 C10B -45.0(11) . . . . ?
O1 C1 C9 C10C -55.5(15) . . . . ?
O1 C1 C9 C25 87.1(5) . . . . ?
O1 C1 C33 C32 -72.9(4) . . . . ?
O1 C1 C33 C34 52.0(5) . . . . ?
O2 S1 O1 C1 -119.8(3) . . . . ?
O2 S1 N1 C2 115.9(4) . . . . ?
O3 S1 O1 C1 110.7(3) . . . . ?
O3 S1 N1 C2 -112.0(4) . . . . ?
O5 C27 C28 F1 59.0(12) . . . . ?
O5 C27 C28 F2 -178.8(10) . . . . ?
O5 C27 C28 F3 -57.7(12) . . . . ?
O7 C30 C31 F4 -62.0(11) . . . . ?
O7 C30 C31 F5 -175.1(10) . . . . ?
O7 C30 C31 F6 55.3(17) . . . . ?
O8A S2A N2A C11A 19(3) . . . . ?
O8A S2A N2A C12A -178(3) . . . . ?
O8A S2A C18A C19A 135(3) . . . . ?
O8A S2A C18A C24A -29(3) . . . . ?
O8B S2B N2B C11B 17.8(17) . . . . ?
O8B S2B N2B C12B -178.6(13) . . . . ?
O8B S2B C18B C19B 138.9(13) . . . . ?
O8B S2B C18B C24B -33.8(19) . . . . ?
O8C S2C N2C C11C 23(3) . . . . ?
O8C S2C N2C C17C -173(3) . . . . ?
O8C S2C C18C C19C 133(3) . . . . ?
O8C S2C C18C C24C -39(4) . . . . ?
O9A S2A N2A C11A 150(3) . . . . ?
O9A S2A N2A C12A -46(3) . . . . ?
O9A S2A C18A C19A -3(3) . . . . ?
O9A S2A C18A C24A -167(2) . . . . ?
O9B S2B N2B C11B 150.4(14) . . . . ?
O9B S2B N2B C12B -46.0(16) . . . . ?
O9B S2B C18B C19B -1.9(19) . . . . ?
O9B S2B C18B C24B -174.6(17) . . . . ?
O9C S2C N2C C11C 163(2) . . . . ?
O9C S2C N2C C17C -33(4) . . . . ?
O9C S2C C18C C19C -11(3) . . . . ?
O9C S2C C18C C24C 177(3) . . . . ?
N1 S1 O1 C1 -4.2(4) . . . . ?
N1 C2 C3A C4A -12(2) . . . . ?
N1 C2 C3A C8A 166.3(17) . . . . ?
N1 C2 C3B C4B 10(4) . . . . ?
N1 C2 C3B C8B -173(3) . . . . ?
N2A S2A C18A C19A -111(3) . . . . ?
N2A S2A C18A C24A 85(2) . . . . ?
N2A C12A C13A C14A -177(3) . . . . ?
N2A C12A C17A C10A 0(4) . . . . ?
N2A C12A C17A C16A 180(3) . . . . ?
N2B S2B C18B C19B -107.0(14) . . . . ?
N2B S2B C18B C24B 80.3(18) . . . . ?
N2B C12B C13B C14B 178.5(17) . . . . ?
N2B C12B C17B C10B 1.0(19) . . . . ?
N2B C12B C17B C16B -177.7(13) . . . . ?
N2C S2C C18C C19C -115(2) . . . . ?
N2C S2C C18C C24C 74(3) . . . . ?
C1 C2 C3A C4A 161.5(14) . . . . ?
C1 C2 C3A C8A -20(2) . . . . ?
C1 C2 C3B C4B -171(2) . . . . ?
C1 C2 C3B C8B 5(5) . . . . ?
C1 C9 C10A C11A 43(6) . . . . ?
C1 C9 C10A C17A -144(3) . . . . ?
C1 C9 C10B C11B 49(3) . . . . ?
C1 C9 C10B C17B -140.3(17) . . . . ?
C1 C9 C10C C11C 51(3) . . . . ?
C1 C9 C10C C12C -130(2) . . . . ?
C1 C9 C25 C26 116.2(5) . . . . ?
C1 C9 C25 C29 -120.7(5) . . . . ?
C1 C9 C25 C32 0.5(5) . . . . ?
C1 C33 C34 C35 111.1(7) . . . . ?
C2 C1 C9 C10A 81.2(18) . . . . ?
C2 C1 C9 C10B 71.9(11) . . . . ?
C2 C1 C9 C10C 61.4(15) . . . . ?
C2 C1 C9 C25 -156.0(4) . . . . ?
C2 C1 C33 C32 172.8(4) . . . . ?
C2 C1 C33 C34 -62.3(6) . . . . ?
C2 C3A C4A C5A 178.2(14) . . . . ?
C2 C3A C8A C7A -176.8(19) . . . . ?
C2 C3B C4B C5B 177(3) . . . . ?
C2 C3B C8B C7B 179(4) . . . . ?
C3A C4A C5A C6A 3.9(18) . . . . ?
C3B C4B C5B C6B 0(3) . . . . ?
C4A C3A C8A C7A 2(3) . . . . ?
C4A C5A C6A C7A -8(3) . . . . ?
C4B C3B C8B C7B -5(5) . . . . ?
C4B C5B C6B C7B 4(5) . . . . ?
C5A C6A C7A C8A 10(3) . . . . ?
C5B C6B C7B C8B -8(7) . . . . ?
C6A C7A C8A C3A -7(3) . . . . ?
C6B C7B C8B C3B 9(7) . . . . ?
C8A C3A C4A C5A -0.6(19) . . . . ?
C8B C3B C4B C5B 0(3) . . . . ?
C9 C1 C2 N1 -123.1(5) . . . . ?
C9 C1 C2 C3A 62.7(12) . . . . ?
C9 C1 C2 C3B 58(2) . . . . ?
C9 C1 C33 C32 42.1(5) . . . . ?
C9 C1 C33 C34 167.0(4) . . . . ?
C9 C10A C11A N2A 173(4) . . . . ?
C9 C10A C17A C12A -174(3) . . . . ?
C9 C10A C17A C16A 6(7) . . . . ?
C9 C10B C11B N2B 172.2(19) . . . . ?
C9 C10B C17B C12B -173.1(17) . . . . ?
C9 C10B C17B C16B 5(3) . . . . ?
C9 C10C C11C N2C 177(3) . . . . ?
C9 C10C C12C C13C -3(6) . . . . ?
C9 C10C C12C C17C -177(3) . . . . ?
C9 C25 C26 O4 -11.9(8) . . . . ?
C9 C25 C26 O5 170.4(5) . . . . ?
C9 C25 C29 O6 96.1(6) . . . . ?
C9 C25 C29 O7 -80.8(5) . . . . ?
C9 C25 C32 C33 25.6(5) . . . . ?
C10A C9 C25 C26 -123.2(11) . . . . ?
C10A C9 C25 C29 -0.1(12) . . . . ?
C10A C9 C25 C32 121.1(11) . . . . ?
C10B C9 C25 C26 -112.6(10) . . . . ?
C10B C9 C25 C29 10.6(10) . . . . ?
C10B C9 C25 C32 131.7(9) . . . . ?
C10C C9 C25 C26 -94.4(11) . . . . ?
C10C C9 C25 C29 28.7(12) . . . . ?
C10C C9 C25 C32 149.9(11) . . . . ?
C10C C12C C13C C14C -177(3) . . . . ?
C10C C12C C17C N2C -1(3) . . . . ?
C10C C12C C17C C16C 176(3) . . . . ?
C11A N2A C12A C13A 178(3) . . . . ?
C11A N2A C12A C17A 0(4) . . . . ?
C11A C10A C17A C12A 1(5) . . . . ?
C11A C10A C17A C16A -179(4) . . . . ?
C11B N2B C12B C13B -179.2(17) . . . . ?
C11B N2B C12B C17B -0.6(18) . . . . ?
C11B C10B C17B C12B -1(2) . . . . ?
C11B C10B C17B C16B 177.4(18) . . . . ?
C11C N2C C17C C12C 0(3) . . . . ?
C11C N2C C17C C16C -176(3) . . . . ?
C11C C10C C12C C13C 176(3) . . . . ?
C11C C10C C12C C17C 2(3) . . . . ?
C12A N2A C11A C10A 1(5) . . . . ?
C12A C13A C14A C15A -12(5) . . . . ?
C12B N2B C11B C10B 0(2) . . . . ?
C12B C13B C14B C15B 0(3) . . . . ?
C12C C10C C11C N2C -1.6(16) . . . . ?
C12C C13C C14C C15C 2(5) . . . . ?
C13A C12A C17A C10A -178(3) . . . . ?
C13A C12A C17A C16A 1(5) . . . . ?
C13A C14A C15A C16A 21(5) . . . . ?
C13B C12B C17B C10B 179.7(17) . . . . ?
C13B C12B C17B C16B 1(2) . . . . ?
C13B C14B C15B C16B -2(3) . . . . ?
C13C C12C C17C N2C -176(3) . . . . ?
C13C C12C C17C C16C 1(5) . . . . ?
C13C C14C C15C C16C 4(6) . . . . ?
C14A C15A C16A C17A -18(5) . . . . ?
C14B C15B C16B C17B 3(3) . . . . ?
C14C C15C C16C C17C -7(6) . . . . ?
C15A C16A C17A C10A -172(4) . . . . ?
C15A C16A C17A C12A 8(5) . . . . ?
C15B C16B C17B C10B 179(2) . . . . ?
C15B C16B C17B C12B -2(2) . . . . ?
C15C C16C C17C N2C -179(3) . . . . ?
C15C C16C C17C C12C 4(6) . . . . ?
C17A C10A C11A N2A -1(5) . . . . ?
C17A C12A C13A C14A 1(5) . . . . ?
C17B C10B C11B N2B 1(2) . . . . ?
C17B C12B C13B C14B 0(2) . . . . ?
C17C N2C C11C C10C 0.9(16) . . . . ?
C17C C12C C13C C14C -4(5) . . . . ?
C18A S2A N2A C11A -100(3) . . . . ?
C18A S2A N2A C12A 64(3) . . . . ?
C18A C19A C20A C21A -4(6) . . . . ?
C18B S2B N2B C11B -99.4(15) . . . . ?
C18B S2B N2B C12B 64.2(15) . . . . ?
C18B C19B C20B C21B -0.2(19) . . . . ?
C18C S2C N2C C11C -91(2) . . . . ?
C18C S2C N2C C17C 73(3) . . . . ?
C18C C19C C20C C21C 4(3) . . . . ?
C19A C18A C24A C23A 17(4) . . . . ?
C19A C20A C21A C22A -178(4) . . . . ?
C19A C20A C21A C23A 15(6) . . . . ?
C19B C18B C24B C23B 7(3) . . . . ?
C19B C20B C21B C22B -177.9(18) . . . . ?
C19B C20B C21B C23B 0(3) . . . . ?
C19C C18C C24C C23C 10(6) . . . . ?
C19C C20C C21C C22C -177(4) . . . . ?
C19C C20C C21C C23C -14(6) . . . . ?
C20A C21A C23A C24A -11(6) . . . . ?
C20B C21B C23B C24B 3(3) . . . . ?
C20C C21C C23C C24C 22(8) . . . . ?
C21A C23A C24A C18A -5(5) . . . . ?
C21B C23B C24B C18B -7(3) . . . . ?
C21C C23C C24C C18C -20(7) . . . . ?
C22A C21A C23A C24A -178(4) . . . . ?
C22B C21B C23B C24B -178(2) . . . . ?
C22C C21C C23C C24C -174(5) . . . . ?
C24A C18A C19A C20A -13(5) . . . . ?
C24B C18B C19B C20B -4(2) . . . . ?
C24C C18C C19C C20C -2(3) . . . . ?
C25 C9 C10A C11A -74(6) . . . . ?
C25 C9 C10A C17A 98(4) . . . . ?
C25 C9 C10B C11B -76(2) . . . . ?
C25 C9 C10B C17B 94(2) . . . . ?
C25 C9 C10C C11C -88.3(19) . . . . ?
C25 C9 C10C C12C 90(3) . . . . ?
C25 C32 C33 C1 -41.7(5) . . . . ?
C25 C32 C33 C34 -166.6(5) . . . . ?
C26 O5 C27 C28 174.8(8) . . . . ?
C26 C25 C29 O6 -141.1(6) . . . . ?
C26 C25 C29 O7 41.9(6) . . . . ?
C26 C25 C32 C33 -92.1(5) . . . . ?
C27 O5 C26 O4 -0.8(10) . . . . ?
C27 O5 C26 C25 176.9(5) . . . . ?
C29 O7 C30 C31 174.8(8) . . . . ?
C29 C25 C26 O4 -134.6(6) . . . . ?
C29 C25 C26 O5 47.7(6) . . . . ?
C29 C25 C32 C33 145.4(4) . . . . ?
C30 O7 C29 O6 -3.3(9) . . . . ?
C30 O7 C29 C25 173.7(6) . . . . ?
C32 C25 C26 O4 102.2(7) . . . . ?
C32 C25 C26 O5 -75.5(5) . . . . ?
C32 C25 C29 O6 -20.7(8) . . . . ?
C32 C25 C29 O7 162.4(4) . . . . ?
C32 C33 C34 C35 -131.8(6) . . . . ?
C33 C1 C2 N1 112.3(5) . . . . ?
C33 C1 C2 C3A -62.0(12) . . . . ?
C33 C1 C2 C3B -66(2) . . . . ?
C33 C1 C9 C10A -149.4(17) . . . . ?
C33 C1 C9 C10B -158.7(10) . . . . ?
C33 C1 C9 C10C -169.2(15) . . . . ?
C33 C1 C9 C25 -26.6(5) . . . . ?

loop_
_exptl_oxdiff_crystal_face_indexfrac_h
_exptl_oxdiff_crystal_face_indexfrac_k
_exptl_oxdiff_crystal_face_indexfrac_l
_exptl_oxdiff_crystal_face_x
_exptl_oxdiff_crystal_face_y
_exptl_oxdiff_crystal_face_z
0.0000 -1.0000 -0.0000 -0.0132 0.0260 0.0122
-0.0000 1.0000 0.0000 0.0132 -0.0260 -0.0122
1.0000 0.0000 -0.0000 0.0005 0.0290 -0.0615
-1.0000 -0.0000 0.0000 -0.0005 -0.0290 0.0615
-0.0000 -0.0000 -1.0000 0.0353 0.0145 0.0071
0.0000 0.0000 1.0000 -0.0353 -0.0145 -0.0071

loop_
_smtbx_masks_void_nr
_smtbx_masks_void_average_x
_smtbx_masks_void_average_y
_smtbx_masks_void_average_z
_smtbx_masks_void_volume
_smtbx_masks_void_count_electrons
_smtbx_masks_void_content
1 0.000 0.000 0.102 113.7 22.9 ?
2 0.000 0.000 0.454 16.5 0.3 ?
3 0.500 0.500 0.898 113.7 22.9 ?
4 0.500 0.500 0.546 16.5 0.3 ?
